data_4348147
loop_
_publ_author_name
'Biswas, Sourav'
'Goura, Joydeb'
'Das, Sourav'
'Topping, Craig V.'
'Brambleby, Jamie'
'Goddard, Paul A.'
'Chandrasekhar, Vadapalli'

_publ_section_title
;
 Octanuclear Heterobimetallic {Ni4Ln4} Assemblies Possessing Ln4 Square
 Grid [2 \\times 2] Motifs: Synthesis, Structure, and Magnetism.
;
_journal_issue 17
_journal_name_full 'Inorganic chemistry'
_journal_page_first 8422
_journal_page_last 8436
_journal_paper_doi 10.1021/acs.inorgchem.6b01019
_journal_volume 55
_journal_year 2016
_chemical_formula_moiety 'C88 H112 Dy4 N12 Ni4 O24, 20/3(O), 4(Cl)'
_chemical_formula_sum 'C88 H112 Cl4 Dy4 N12 Ni4 O30.66667'
_chemical_formula_weight 2855.20
_space_group_crystal_system cubic
_space_group_IT_number 220
_space_group_name_Hall 'I -4bd 2c 3'
_space_group_name_H-M_alt 'I -4 3 d'
_atom_sites_solution_hydrogens mixed
_audit_creation_date 2016-04-11
_audit_creation_method
;
Olex2 1.2
(compiled 2015.01.26 svn.r3150 for OlexSys, GUI svn.r4998)
;
_cell_angle_alpha 90
_cell_angle_beta 90
_cell_angle_gamma 90
_cell_formula_units_Z 12
_cell_length_a 34.040(5)
_cell_length_b 34.040(5)
_cell_length_c 34.040(5)
_cell_measurement_reflns_used 9840
_cell_measurement_temperature 100
_cell_measurement_theta_max 24.94
_cell_measurement_theta_min 2.24
_cell_volume 39443(10)
_computing_molecular_graphics 'Olex2 (Dolomanov et al., 2009)'
_computing_publication_material 'Olex2 (Dolomanov et al., 2009)'
_computing_structure_refinement 'ShelXL (Sheldrick, 2008)'
_diffrn_ambient_temperature 100
_diffrn_measured_fraction_theta_full 0.994
_diffrn_measured_fraction_theta_max 0.994
_diffrn_measurement_device_type 'CCD area detector'
_diffrn_measurement_method 'phi and omega scans'
_diffrn_radiation_monochromator graphite
_diffrn_radiation_type MoK\a
_diffrn_radiation_wavelength 0.71069
_diffrn_reflns_av_R_equivalents 0.1577
_diffrn_reflns_av_unetI/netI 0.0585
_diffrn_reflns_Laue_measured_fraction_full 0.994
_diffrn_reflns_Laue_measured_fraction_max 0.994
_diffrn_reflns_limit_h_max 45
_diffrn_reflns_limit_h_min -44
_diffrn_reflns_limit_k_max 32
_diffrn_reflns_limit_k_min -45
_diffrn_reflns_limit_l_max 45
_diffrn_reflns_limit_l_min -42
_diffrn_reflns_number 177134
_diffrn_reflns_point_group_measured_fraction_full 0.995
_diffrn_reflns_point_group_measured_fraction_max 0.995
_diffrn_reflns_theta_full 25.025
_diffrn_reflns_theta_max 25.025
_diffrn_reflns_theta_min 4.147
_diffrn_source_current 1.0
_diffrn_source_power 0.05
_diffrn_source_voltage 50.0
_exptl_absorpt_coefficient_mu 2.948
_exptl_absorpt_correction_T_max 0.7457
_exptl_absorpt_correction_T_min 0.5127
_exptl_absorpt_correction_type psi-scan
_exptl_absorpt_process_details
;
SADABS-2008/1 (Bruker,2008) was used for absorption correction.
wR2(int) was 0.0893 before and 0.0718 after correction.
The Ratio of minimum to maximum transmission is 0.6875.
The \l/2 correction factor is 0.0015.
;
_exptl_crystal_colour green
_exptl_crystal_colour_primary green
_exptl_crystal_density_diffrn 1.442
_exptl_crystal_description block
_exptl_crystal_F_000 16960
_exptl_crystal_size_max 0.02
_exptl_crystal_size_mid 0.02
_exptl_crystal_size_min 0.02
_refine_diff_density_max 0.436
_refine_diff_density_min -0.367
_refine_diff_density_rms 0.074
_refine_ls_abs_structure_details
;
 Flack x determined using 2071 quotients [(I+)-(I-)]/[(I+)+(I-)]
 (Parsons, Flack and Wagner, Acta Cryst. B69 (2013) 249-259).
;
_refine_ls_abs_structure_Flack 0.003(6)
_refine_ls_extinction_method none
_refine_ls_goodness_of_fit_ref 1.061
_refine_ls_hydrogen_treatment mixed
_refine_ls_matrix_type full
_refine_ls_number_parameters 336
_refine_ls_number_reflns 5798
_refine_ls_number_restraints 5
_refine_ls_restrained_S_all 1.061
_refine_ls_R_factor_all 0.0493
_refine_ls_R_factor_gt 0.0360
_refine_ls_shift/su_max 0.001
_refine_ls_shift/su_mean 0.000
_refine_ls_structure_factor_coef Fsqd
_refine_ls_weighting_details 'w=1/[\s^2^(Fo^2^)+(0.0455P)^2^+66.9628P] where P=(Fo^2^+2Fc^2^)/3'
_refine_ls_weighting_scheme calc
_refine_ls_wR_factor_gt 0.0804
_refine_ls_wR_factor_ref 0.0853
_reflns_Friedel_coverage 0.897
_reflns_Friedel_fraction_full 0.996
_reflns_Friedel_fraction_max 0.996
_reflns_number_gt 4894
_reflns_number_total 5798
_reflns_threshold_expression 'I > 2\s(I)'
_cod_data_source_file ic6b01019_si_002.cif
_cod_data_source_block Complex1
_cod_depositor_comments
;

2021-08-30
Z value and formula fixed to values more according to usual
chemical conventions.                 miguel
;
_cod_original_formula_sum 'C264 H336 Cl12 Dy12 N36 Ni12 O92'
_cod_original_formula_weight 8565.59
_cod_original_formula_moiety '3(C88 H112 Dy4 N12 Ni4 O24), 20(O), 12(Cl)'
_cod_original_formula_units_Z 4
_cod_original_cell_volume 39443(17)
_cod_database_code 4348147
_shelx_space_group_comment
;
The symmetry employed for this shelxl refinement is uniquely defined
by the following loop, which should always be used as a source of
symmetry information in preference to the above space-group names.
They are only intended as comments.
;
_olex2_refinement_description
;
1. Fixed Uiso
 At 1.2 times of:
  All C(H) groups, All C(H,H) groups
 At 1.5 times of:
  All C(H,H,H) groups, All O(H) groups
2. Restrained distances
 O6-H6
 0.85 with sigma of 0.01
 O5-H5
 0.85 with sigma of 0.01
 H3-O3
 0.96 with sigma of 0.02
 C22-H6
 1.940148 with sigma of 0.02
 C21-H5
 1.867042 with sigma of 0.02
3.a Riding coordinates:
 Cl1(H3)
3.b Secondary CH2 refined with riding coordinates:
 C9(H9A,H9B), C10(H10A,H10B), C11(H11A,H11B), C12(H12A,H12B), C21(H21A,H21B),
 C22(H22A,H22B)
3.c Aromatic/amide H refined with riding coordinates:
 C3(H3A), C6(H6A), C8(H8), C13(H13), C15(H15), C18(H18)
3.d Idealised Me refined as rotating group:
 C5(H5A,H5B,H5C), C17(H17A,H17B,H17C)
;
_shelx_shelxl_version_number 2014/7
_olex2_submission_special_instructions 'No special instructions were received'

loop_
_space_group_symop_operation_xyz
'x, y, z'
'-x, -y+1/2, z'
'x, -y, -z+1/2'
'-x+1/2, y, -z'
'z, x, y'
'y, z, x'
'-z, -x+1/2, y'
'-y+1/2, z, -x'
'z, -x, -y+1/2'
'-y, -z+1/2, x'
'-z+1/2, x, -y'
'y, -z, -x+1/2'
'y+1/4, x+1/4, z+1/4'
'-y+3/4, -x+1/4, z+1/4'
'-y+1/4, x+1/4, -z+3/4'
'y+1/4, -x+3/4, -z+1/4'
'x+1/4, z+1/4, y+1/4'
'z+1/4, y+1/4, x+1/4'
'-x+3/4, -z+1/4, y+1/4'
'z+1/4, -y+3/4, -x+1/4'
'-x+1/4, z+1/4, -y+3/4'
'-z+3/4, -y+1/4, x+1/4'
'x+1/4, -z+3/4, -y+1/4'
'-z+1/4, y+1/4, -x+3/4'
'x+1/2, y+1/2, z+1/2'
'-x+1/2, -y+1, z+1/2'
'x+1/2, -y+1/2, -z+1'
'-x+1, y+1/2, -z+1/2'
'z+1/2, x+1/2, y+1/2'
'y+1/2, z+1/2, x+1/2'
'-z+1/2, -x+1, y+1/2'
'-y+1, z+1/2, -x+1/2'
'z+1/2, -x+1/2, -y+1'
'-y+1/2, -z+1, x+1/2'
'-z+1, x+1/2, -y+1/2'
'y+1/2, -z+1/2, -x+1'
'y+3/4, x+3/4, z+3/4'
'-y+5/4, -x+3/4, z+3/4'
'-y+3/4, x+3/4, -z+5/4'
'y+3/4, -x+5/4, -z+3/4'
'x+3/4, z+3/4, y+3/4'
'z+3/4, y+3/4, x+3/4'
'-x+5/4, -z+3/4, y+3/4'
'z+3/4, -y+5/4, -x+3/4'
'-x+3/4, z+3/4, -y+5/4'
'-z+5/4, -y+3/4, x+3/4'
'x+3/4, -z+5/4, -y+3/4'
'-z+3/4, y+3/4, -x+5/4'

loop_
_atom_site_label
_atom_site_type_symbol
_atom_site_fract_x
_atom_site_fract_y
_atom_site_fract_z
_atom_site_U_iso_or_equiv
_atom_site_adp_type
_atom_site_occupancy
_atom_site_site_symmetry_order
_atom_site_calc_flag
_atom_site_refinement_flags_posn
_atom_site_refinement_flags_adp
_atom_site_refinement_flags_occupancy
Dy1 Dy 0.62638(2) 0.01712(2) 0.67421(2) 0.03992(14) Uani 1 1 d . . .
Ni1 Ni 0.69319(4) 0.11404(4) 0.71594(4) 0.0453(3) Uani 1 1 d . . .
O1 O 0.67809(18) 0.11902(19) 0.7751(2) 0.0470(17) Uani 1 1 d . . .
O2 O 0.63315(17) 0.12947(19) 0.71178(19) 0.0434(15) Uani 1 1 d . . .
O3 O 0.66791(17) 0.05746(18) 0.71603(18) 0.0399(15) Uani 1 1 d D . .
O4 O 0.6611(2) -0.0294(2) 0.70307(19) 0.0426(17) Uani 1 1 d . . .
O5 O 0.68232(19) 0.0191(2) 0.6313(2) 0.0508(17) Uani 1 1 d D . .
H5 H 0.673(3) 0.0328(18) 0.6126(12) 0.076 Uiso 1 1 d DR . .
O6 O 0.63138(19) 0.08331(19) 0.6470(2) 0.0469(16) Uani 1 1 d D . .
H6 H 0.638(3) 0.1025(11) 0.661(2) 0.070 Uiso 1 1 d DR . .
O7 O 0.8045(3) 0.0747(3) 0.4280(3) 0.081(3) Uani 1 1 d . . .
Cl3 Cl 0.6730(9) 0.0000 0.2500 0.427(14) Uani 1 2 d S T P
O9 O 0.65108(16) 0.15108(16) 0.34892(16) 0.022(2) Uani 1 3 d S T P
O10 O 0.7603(9) 0.2603(9) 0.2397(9) 0.28(2) Uani 1 3 d S T P
C1 C 0.6199(3) 0.1651(3) 0.7127(3) 0.051(3) Uani 1 1 d . . .
C2 C 0.5774(3) 0.1697(4) 0.7215(4) 0.067(3) Uani 1 1 d . . .
C3 C 0.5622(4) 0.2077(4) 0.7253(4) 0.068(3) Uani 1 1 d . . .
H3A H 0.5350 0.2102 0.7310 0.082 Uiso 1 1 calc R . .
C4 C 0.5833(5) 0.2409(4) 0.7214(5) 0.099(5) Uani 1 1 d . . .
C5 C 0.5657(6) 0.2817(5) 0.7228(5) 0.115(6) Uani 1 1 d . . .
H5A H 0.5788 0.2971 0.7434 0.173 Uiso 1 1 calc GR . .
H5B H 0.5376 0.2799 0.7287 0.173 Uiso 1 1 calc GR . .
H5C H 0.5694 0.2947 0.6974 0.173 Uiso 1 1 calc GR . .
C6 C 0.6226(4) 0.2366(4) 0.7115(3) 0.062(3) Uani 1 1 d . . .
H6A H 0.6376 0.2595 0.7061 0.075 Uiso 1 1 calc R . .
C7 C 0.6405(3) 0.2008(3) 0.7093(3) 0.050(3) Uani 1 1 d . . .
C8 C 0.6815(4) 0.2000(4) 0.6964(3) 0.064(3) Uani 1 1 d . . .
H8 H 0.6919 0.2234 0.6851 0.077 Uiso 1 1 calc R . .
C9 C 0.7417(3) 0.1706(3) 0.6766(3) 0.050(3) Uani 1 1 d . . .
H9A H 0.7641 0.1623 0.6932 0.060 Uiso 1 1 calc R . .
H9B H 0.7468 0.1976 0.6669 0.060 Uiso 1 1 calc R . .
C10 C 0.7365(3) 0.1433(3) 0.6433(3) 0.052(3) Uani 1 1 d . . .
H10A H 0.7621 0.1387 0.6303 0.063 Uiso 1 1 calc R . .
H10B H 0.7182 0.1548 0.6238 0.063 Uiso 1 1 calc R . .
C11 C 0.7490(3) 0.0751(4) 0.6651(3) 0.067(3) Uani 1 1 d . . .
H11A H 0.7660 0.0731 0.6415 0.080 Uiso 1 1 calc R . .
H11B H 0.7360 0.0494 0.6689 0.080 Uiso 1 1 calc R . .
C12 C 0.7746(3) 0.0847(4) 0.7013(3) 0.059(3) Uani 1 1 d . . .
H12A H 0.7897 0.0611 0.7094 0.071 Uiso 1 1 calc R . .
H12B H 0.7934 0.1059 0.6949 0.071 Uiso 1 1 calc R . .
C13 C 0.7619(3) 0.0931(3) 0.7680(3) 0.043(2) Uani 1 1 d . . .
H13 H 0.7870 0.0813 0.7705 0.051 Uiso 1 1 calc R . .
C14 C 0.7416(3) 0.1052(3) 0.8044(3) 0.046(3) Uani 1 1 d . . .
C15 C 0.7633(3) 0.1030(3) 0.8390(3) 0.053(3) Uani 1 1 d . . .
H15 H 0.7899 0.0946 0.8378 0.064 Uiso 1 1 calc R . .
C16 C 0.7478(3) 0.1124(3) 0.8744(3) 0.052(3) Uani 1 1 d . . .
C17 C 0.7734(4) 0.1106(5) 0.9118(3) 0.076(4) Uani 1 1 d . . .
H17A H 0.7909 0.0877 0.9103 0.115 Uiso 1 1 calc GR . .
H17B H 0.7564 0.1082 0.9349 0.115 Uiso 1 1 calc GR . .
H17C H 0.7891 0.1346 0.9138 0.115 Uiso 1 1 calc GR . .
C18 C 0.7092(3) 0.1230(3) 0.8750(3) 0.056(3) Uani 1 1 d . . .
H18 H 0.6978 0.1282 0.8999 0.067 Uiso 1 1 calc R . .
C19 C 0.6864(3) 0.1266(3) 0.8442(3) 0.052(3) Uani 1 1 d . . .
C20 C 0.7005(3) 0.1171(3) 0.8056(3) 0.041(2) Uani 1 1 d . . .
C21 C 0.6959(3) -0.0167(4) 0.6147(3) 0.063(3) Uani 1 1 d D . .
H21A H 0.6945 -0.0377 0.6348 0.076 Uiso 1 1 calc R . .
H21B H 0.7237 -0.0137 0.6068 0.076 Uiso 1 1 calc R . .
C22 C 0.6068(3) 0.0965(4) 0.6140(4) 0.063(3) Uani 1 1 d D . .
H22A H 0.6124 0.0799 0.5907 0.076 Uiso 1 1 calc R . .
H22B H 0.6137 0.1239 0.6073 0.076 Uiso 1 1 calc R . .
N1 N 0.7482(2) 0.0974(2) 0.7338(2) 0.0421(19) Uani 1 1 d . . .
N2 N 0.7200(2) 0.1046(3) 0.6588(3) 0.054(2) Uani 1 1 d . . .
N3 N 0.7051(3) 0.1696(3) 0.6991(3) 0.060(3) Uani 1 1 d . . .
Cl1 Cl 0.76127(9) 0.0000 0.2500 0.0515(8) Uani 1 2 d S T P
H3 H 0.6881 0.0388 0.7104 0.06(3) Uiso 1 1 d DR . .
H4 H 0.684(3) -0.027(2) 0.702(2) 0.02(2) Uiso 1 1 d . . .

loop_
_atom_site_aniso_label
_atom_site_aniso_U_11
_atom_site_aniso_U_22
_atom_site_aniso_U_33
_atom_site_aniso_U_23
_atom_site_aniso_U_13
_atom_site_aniso_U_12
Dy1 0.0296(2) 0.0462(3) 0.0440(3) 0.0012(2) -0.0056(2) -0.0018(2)
Ni1 0.0353(7) 0.0563(9) 0.0443(7) 0.0066(6) -0.0009(5) -0.0133(6)
O1 0.037(4) 0.043(4) 0.061(5) 0.005(3) 0.000(3) -0.006(3)
O2 0.034(4) 0.041(4) 0.055(4) -0.001(3) -0.005(3) 0.002(3)
O3 0.029(3) 0.049(4) 0.041(4) -0.001(3) 0.004(3) -0.005(3)
O4 0.023(4) 0.055(4) 0.050(4) 0.008(3) -0.008(3) 0.005(3)
O5 0.040(4) 0.066(5) 0.046(4) 0.002(4) -0.001(3) -0.006(3)
O6 0.035(4) 0.052(4) 0.054(4) 0.009(3) -0.003(3) -0.013(3)
O7 0.072(6) 0.099(7) 0.073(6) 0.002(5) -0.008(5) 0.013(5)
Cl3 0.50(3) 0.44(3) 0.34(3) -0.21(3) 0.000 0.000
O9 0.022(2) 0.022(2) 0.022(2) -0.017(2) -0.017(2) 0.017(2)
O10 0.28(2) 0.28(2) 0.28(2) -0.07(3) -0.07(3) 0.07(3)
C1 0.059(7) 0.056(7) 0.039(6) -0.002(5) 0.000(5) -0.014(5)
C2 0.054(7) 0.063(8) 0.085(9) 0.021(7) -0.022(6) -0.004(6)
C3 0.055(7) 0.062(8) 0.088(9) 0.028(7) -0.019(6) 0.006(6)
C4 0.129(14) 0.034(7) 0.133(14) 0.006(7) -0.046(11) -0.007(8)
C5 0.153(17) 0.071(10) 0.122(14) 0.021(9) 0.026(12) 0.033(10)
C6 0.068(8) 0.061(8) 0.058(7) 0.028(6) -0.006(6) -0.007(6)
C7 0.059(7) 0.042(6) 0.048(6) -0.003(5) -0.001(5) -0.010(5)
C8 0.082(10) 0.050(7) 0.060(8) 0.012(5) -0.001(7) -0.019(7)
C9 0.047(6) 0.053(6) 0.051(6) 0.022(5) -0.009(5) -0.028(5)
C10 0.043(6) 0.084(8) 0.030(5) 0.017(5) -0.010(4) -0.002(5)
C11 0.052(7) 0.099(9) 0.049(7) -0.022(7) 0.016(5) -0.034(7)
C12 0.035(6) 0.081(8) 0.060(7) -0.001(6) -0.004(5) 0.007(5)
C13 0.034(5) 0.041(5) 0.053(6) 0.000(5) -0.011(5) -0.001(4)
C14 0.043(6) 0.065(7) 0.032(5) 0.002(5) -0.001(4) -0.019(5)
C15 0.042(6) 0.070(7) 0.047(6) 0.000(5) 0.003(5) -0.021(5)
C16 0.047(6) 0.064(7) 0.046(6) -0.007(5) -0.001(5) -0.021(5)
C17 0.067(8) 0.119(11) 0.043(6) -0.022(7) -0.002(6) -0.029(7)
C18 0.066(7) 0.057(7) 0.045(6) -0.022(6) -0.007(6) -0.014(6)
C19 0.033(5) 0.054(6) 0.068(7) -0.024(6) 0.002(5) -0.013(5)
C20 0.042(6) 0.039(6) 0.043(6) -0.005(4) -0.001(5) -0.011(4)
C21 0.031(6) 0.091(9) 0.067(8) -0.009(7) 0.005(5) 0.004(6)
C22 0.049(7) 0.071(8) 0.069(8) 0.011(6) 0.001(6) 0.000(6)
N1 0.026(4) 0.066(5) 0.035(4) 0.007(4) 0.002(3) -0.016(4)
N2 0.031(5) 0.075(6) 0.057(6) 0.027(5) -0.007(4) -0.022(4)
N3 0.054(6) 0.080(7) 0.046(5) 0.018(5) -0.005(4) -0.025(5)
Cl1 0.0337(18) 0.060(2) 0.061(2) -0.0015(18) 0.000 0.000

loop_
_atom_type_symbol
_atom_type_description
_atom_type_scat_dispersion_real
_atom_type_scat_dispersion_imag
_atom_type_scat_source
C C 0.0033 0.0016 'International Tables Vol C Tables 4.2.6.8 and 6.1.1.4'
H H 0.0000 0.0000 'International Tables Vol C Tables 4.2.6.8 and 6.1.1.4'
N N 0.0061 0.0033 'International Tables Vol C Tables 4.2.6.8 and 6.1.1.4'
O O 0.0106 0.0060 'International Tables Vol C Tables 4.2.6.8 and 6.1.1.4'
Ni Ni 0.3393 1.1124 'International Tables Vol C Tables 4.2.6.8 and 6.1.1.4'
Dy Dy -0.1892 4.4098 'International Tables Vol C Tables 4.2.6.8 and 6.1.1.4'
Cl Cl 0.1484 0.1585 'International Tables Vol C Tables 4.2.6.8 and 6.1.1.4'

loop_
_geom_angle_atom_site_label_1
_geom_angle_atom_site_label_2
_geom_angle_atom_site_label_3
_geom_angle
_geom_angle_site_symmetry_1
_geom_angle_site_symmetry_3
Dy1 Dy1 Dy1 89.964(1) 21_645 43
Dy1 Dy1 H3 57.1 43 .
Dy1 Dy1 H3 90.4 21_645 .
Ni1 Dy1 Dy1 127.81(3) 21_645 43
Ni1 Dy1 Dy1 74.92(3) 21_645 21_645
Ni1 Dy1 H3 164.0 21_645 .
O1 Dy1 Dy1 113.97(17) 21_645 21_645
O1 Dy1 Dy1 116.23(16) 21_645 43
O1 Dy1 Ni1 40.38(17) 21_645 21_645
O1 Dy1 O2 63.8(2) 21_645 21_645
O1 Dy1 O3 75.7(2) 21_645 21_645
O1 Dy1 O3 138.6(2) 21_645 .
O1 Dy1 O5 103.8(2) 21_645 .
O1 Dy1 O6 73.4(2) 21_645 .
O1 Dy1 H3 155.3 21_645 .
O2 Dy1 Dy1 76.33(14) 21_645 21_645
O2 Dy1 Dy1 164.00(14) 21_645 43
O2 Dy1 Ni1 40.88(13) 21_645 21_645
O2 Dy1 H3 130.0 21_645 .
O3 Dy1 Dy1 38.57(13) . 43
O3 Dy1 Dy1 39.47(15) 21_645 21_645
O3 Dy1 Dy1 98.76(15) 21_645 43
O3 Dy1 Dy1 100.34(14) . 21_645
O3 Dy1 Ni1 166.26(14) . 21_645
O3 Dy1 Ni1 40.99(15) 21_645 21_645
O3 Dy1 O2 151.44(19) . 21_645
O3 Dy1 O2 65.4(2) 21_645 21_645
O3 Dy1 O3 128.8(3) 21_645 .
O3 Dy1 O5 132.9(2) 21_645 .
O3 Dy1 O6 144.7(2) 21_645 .
O3 Dy1 O6 70.2(2) . .
O3 Dy1 H3 127.4 21_645 .
O3 Dy1 H3 21.9 . .
O4 Dy1 Dy1 33.82(19) . 21_645
O4 Dy1 Dy1 89.57(17) 43 21_645
O4 Dy1 Dy1 32.76(17) 43 43
O4 Dy1 Dy1 91.15(18) . 43
O4 Dy1 Ni1 100.72(19) . 21_645
O4 Dy1 Ni1 96.32(17) 43 21_645
O4 Dy1 O1 86.7(2) 43 21_645
O4 Dy1 O1 140.6(2) . 21_645
O4 Dy1 O2 136.9(2) 43 21_645
O4 Dy1 O2 82.1(2) . 21_645
O4 Dy1 O3 70.5(2) 43 .
O4 Dy1 O3 80.4(2) . .
O4 Dy1 O3 77.8(2) 43 21_645
O4 Dy1 O3 72.5(2) . 21_645
O4 Dy1 O4 108.2(3) . 43
O4 Dy1 O5 148.9(2) 43 .
O4 Dy1 O5 82.3(3) . .
O4 Dy1 O6 83.7(2) 43 .
O4 Dy1 O6 142.5(2) . .
O4 Dy1 H3 89.8 43 .
O4 Dy1 H3 63.3 . .
O5 Dy1 Dy1 121.29(17) . 43
O5 Dy1 Dy1 111.63(18) . 21_645
O5 Dy1 Ni1 110.66(16) . 21_645
O5 Dy1 O2 72.3(2) . 21_645
O5 Dy1 O3 83.1(2) . .
O5 Dy1 O6 71.8(2) . .
O5 Dy1 H3 68.4 . .
O6 Dy1 Dy1 169.78(16) . 21_645
O6 Dy1 Dy1 80.22(16) . 43
O6 Dy1 Ni1 113.41(15) . 21_645
O6 Dy1 O2 113.8(2) . 21_645
O6 Dy1 H3 81.8 . .
O1 Ni1 Dy1 47.78(17) . 43
O1 Ni1 O2 78.8(3) . .
O1 Ni1 O3 88.4(2) . .
O1 Ni1 N2 168.6(3) . .
O2 Ni1 Dy1 54.90(18) . 43
O2 Ni1 N2 112.5(3) . .
O3 Ni1 Dy1 47.86(16) . 43
O3 Ni1 O2 80.4(2) . .
O3 Ni1 N2 92.1(3) . .
N1 Ni1 Dy1 113.5(2) . 43
N1 Ni1 O1 87.7(3) . .
N1 Ni1 O2 166.3(3) . .
N1 Ni1 O3 96.8(3) . .
N1 Ni1 N2 80.9(3) . .
N2 Ni1 Dy1 137.2(2) . 43
N3 Ni1 Dy1 133.0(3) . 43
N3 Ni1 O1 104.4(3) . .
N3 Ni1 O2 86.7(3) . .
N3 Ni1 O3 159.8(3) . .
N3 Ni1 N1 99.2(3) . .
N3 Ni1 N2 78.4(4) . .
Ni1 O1 Dy1 91.8(3) . 43
C20 O1 Dy1 121.3(6) . 43
C20 O1 Ni1 128.9(6) . .
Ni1 O2 Dy1 84.2(2) . 43
C1 O2 Dy1 126.0(6) . 43
C1 O2 Ni1 124.6(6) . .
Dy1 O3 Dy1 102.0(2) 43 .
Dy1 O3 H3 85.7 . .
Dy1 O3 H3 140.8 43 .
Ni1 O3 Dy1 91.2(2) . 43
Ni1 O3 Dy1 138.8(3) . .
Ni1 O3 H3 108.3 . .
Dy1 O4 Dy1 113.4(3) . 21_645
Dy1 O4 H4 130(6) 21_645 .
Dy1 O4 H4 116(6) . .
Dy1 O5 H5 100(7) . .
C21 O5 Dy1 118.4(6) . .
C21 O5 H5 107(3) . .
Dy1 O6 H6 121(5) . .
C22 O6 Dy1 122.1(6) . .
C22 O6 H6 111(3) . .
O2 C1 C2 116.2(9) . .
O2 C1 C7 129.3(10) . .
C7 C1 C2 114.3(10) . .
C3 C2 C1 118.4(11) . .
C3 C2 C21 120.7(11) . 43
C21 C2 C1 119.9(10) 43 .
C2 C3 H3A 117.6 . .
C4 C3 C2 124.8(13) . .
C4 C3 H3A 117.6 . .
C3 C4 C5 124.0(16) . .
C3 C4 C6 116.6(13) . .
C6 C4 C5 119.1(14) . .
C4 C5 H5A 109.5 . .
C4 C5 H5B 109.5 . .
C4 C5 H5C 109.5 . .
H5A C5 H5B 109.5 . .
H5A C5 H5C 109.5 . .
H5B C5 H5C 109.5 . .
C4 C6 H6A 118.7 . .
C7 C6 C4 122.6(11) . .
C7 C6 H6A 118.7 . .
C1 C7 C8 118.9(10) . .
C6 C7 C1 123.0(11) . .
C6 C7 C8 117.3(10) . .
C7 C8 H8 117.4 . .
N3 C8 C7 125.1(10) . .
N3 C8 H8 117.4 . .
H9A C9 H9B 108.6 . .
C10 C9 H9A 110.4 . .
C10 C9 H9B 110.4 . .
N3 C9 H9A 110.4 . .
N3 C9 H9B 110.4 . .
N3 C9 C10 106.6(8) . .
C9 C10 H10A 109.9 . .
C9 C10 H10B 109.9 . .
C9 C10 N2 108.9(8) . .
H10A C10 H10B 108.3 . .
N2 C10 H10A 109.9 . .
N2 C10 H10B 109.9 . .
H11A C11 H11B 108.0 . .
C12 C11 H11A 109.4 . .
C12 C11 H11B 109.4 . .
N2 C11 H11A 109.4 . .
N2 C11 H11B 109.4 . .
N2 C11 C12 111.2(10) . .
C11 C12 H12A 110.0 . .
C11 C12 H12B 110.0 . .
H12A C12 H12B 108.4 . .
N1 C12 C11 108.4(8) . .
N1 C12 H12A 110.0 . .
N1 C12 H12B 110.0 . .
C14 C13 H13 117.6 . .
N1 C13 H13 117.6 . .
N1 C13 C14 124.7(9) . .
C15 C14 C13 116.6(9) . .
C15 C14 C20 120.0(9) . .
C20 C14 C13 123.3(8) . .
C14 C15 H15 118.9 . .
C16 C15 C14 122.2(11) . .
C16 C15 H15 118.9 . .
C15 C16 C17 120.2(10) . .
C15 C16 C18 116.9(10) . .
C18 C16 C17 122.9(10) . .
C16 C17 H17A 109.5 . .
C16 C17 H17B 109.5 . .
C16 C17 H17C 109.5 . .
H17A C17 H17B 109.5 . .
H17A C17 H17C 109.5 . .
H17B C17 H17C 109.5 . .
C16 C18 H18 117.1 . .
C19 C18 C16 125.7(11) . .
C19 C18 H18 117.1 . .
C18 C19 C20 120.9(10) . .
C18 C19 C22 123.8(10) . 43
C20 C19 C22 114.9(9) . 43
O1 C20 C14 123.9(9) . .
O1 C20 C19 122.0(9) . .
C19 C20 C14 114.1(9) . .
O5 C21 C2 112.0(9) . 21_645
O5 C21 H21A 109.2 . .
O5 C21 H21B 109.2 . .
C2 C21 H21A 109.2 21_645 .
C2 C21 H21B 109.2 21_645 .
H21A C21 H21B 107.9 . .
O6 C22 C19 112.2(9) . 21_645
O6 C22 H22A 109.2 . .
O6 C22 H22B 109.2 . .
C19 C22 H22A 109.2 21_645 .
C19 C22 H22B 109.2 21_645 .
H22A C22 H22B 107.9 . .
C12 N1 Ni1 114.2(6) . .
C13 N1 Ni1 130.1(7) . .
C13 N1 C12 115.4(8) . .
C10 N2 Ni1 109.6(7) . .
C11 N2 Ni1 105.2(6) . .
C11 N2 C10 113.8(8) . .
C8 N3 Ni1 129.5(8) . .
C8 N3 C9 117.6(9) . .
C9 N3 Ni1 110.1(8) . .

loop_
_geom_bond_atom_site_label_1
_geom_bond_atom_site_label_2
_geom_bond_distance
_geom_bond_site_symmetry_2
Dy1 Dy1 3.7417(9) 43
Dy1 Dy1 3.7417(8) 21_645
Dy1 Ni1 3.2152(14) 21_645
Dy1 O1 2.382(6) 21_645
Dy1 O2 2.644(7) 21_645
Dy1 O3 2.385(6) 21_645
Dy1 O3 2.431(6) .
Dy1 O4 2.269(7) 43
Dy1 O4 2.207(6) .
Dy1 O5 2.402(7) .
Dy1 O6 2.442(6) .
Dy1 H3 2.5444 .
Ni1 Dy1 3.2153(14) 43
Ni1 O1 2.084(7) .
Ni1 O2 2.115(6) .
Ni1 O3 2.110(6) .
Ni1 N1 2.049(8) .
Ni1 N2 2.173(9) .
Ni1 N3 2.016(10) .
O1 Dy1 2.383(6) 43
O1 C20 1.291(11) .
O2 Dy1 2.644(7) 43
O2 C1 1.295(12) .
O3 Dy1 2.384(6) 43
O3 H3 0.9534 .
O4 Dy1 2.269(7) 21_645
O4 H4 0.79(9) .
O5 H5 0.853(14) .
O5 C21 1.421(14) .
O6 H6 0.847(14) .
O6 C22 1.471(13) .
C1 C2 1.485(16) .
C1 C7 1.407(15) .
C2 C3 1.400(17) .
C2 C21 1.468(16) 43
C3 H3A 0.9500 .
C3 C4 1.346(18) .
C4 C5 1.51(2) .
C4 C6 1.39(2) .
C5 H5A 0.9800 .
C5 H5B 0.9800 .
C5 H5C 0.9800 .
C6 H6A 0.9500 .
C6 C7 1.364(16) .
C7 C8 1.465(16) .
C8 H8 0.9500 .
C8 N3 1.316(15) .
C9 H9A 0.9900 .
C9 H9B 0.9900 .
C9 C10 1.475(14) .
C9 N3 1.461(13) .
C10 H10A 0.9900 .
C10 H10B 0.9900 .
C10 N2 1.527(13) .
C11 H11A 0.9900 .
C11 H11B 0.9900 .
C11 C12 1.545(15) .
C11 N2 1.425(16) .
C12 H12A 0.9900 .
C12 H12B 0.9900 .
C12 N1 1.490(13) .
C13 H13 0.9500 .
C13 C14 1.477(14) .
C13 N1 1.261(12) .
C14 C15 1.392(14) .
C14 C20 1.458(14) .
C15 H15 0.9500 .
C15 C16 1.353(15) .
C16 C17 1.545(15) .
C16 C18 1.361(15) .
C17 H17A 0.9800 .
C17 H17B 0.9800 .
C17 H17C 0.9800 .
C18 H18 0.9500 .
C18 C19 1.310(15) .
C19 C20 1.433(14) .
C19 C22 1.508(14) 43
C21 C2 1.468(16) 21_645
C21 H21A 0.9900 .
C21 H21B 0.9900 .
C22 C19 1.508(14) 21_645
C22 H22A 0.9900 .
C22 H22B 0.9900 .

loop_
_geom_torsion_atom_site_label_1
_geom_torsion_atom_site_label_2
_geom_torsion_atom_site_label_3
_geom_torsion_atom_site_label_4
_geom_torsion
_geom_torsion_site_symmetry_1
_geom_torsion_site_symmetry_4
Dy1 O1 C20 C14 113.4(9) 43 .
Dy1 O1 C20 C19 -66.3(11) 43 .
Dy1 O2 C1 C2 -51.5(11) 43 .
Dy1 O2 C1 C7 123.2(10) 43 .
Dy1 O5 C21 C2 80.9(11) . 21_645
Dy1 O6 C22 C19 59.6(11) . 21_645
Ni1 O1 C20 C14 -9.3(13) . .
Ni1 O1 C20 C19 171.0(7) . .
Ni1 O2 C1 C2 -162.0(7) . .
Ni1 O2 C1 C7 12.7(15) . .
O2 C1 C2 C3 176.0(10) . .
O2 C1 C2 C21 7.3(16) . 43
O2 C1 C7 C6 -178.7(10) . .
O2 C1 C7 C8 11.9(17) . .
C1 C2 C3 C4 0(2) . .
C1 C7 C8 N3 -22.6(17) . .
C2 C1 C7 C6 -3.9(15) . .
C2 C1 C7 C8 -173.4(10) . .
C2 C3 C4 C5 175.7(15) . .
C2 C3 C4 C6 3(2) . .
C3 C4 C6 C7 -6(2) . .
C4 C6 C7 C1 7.0(19) . .
C4 C6 C7 C8 176.6(12) . .
C5 C4 C6 C7 -179.5(13) . .
C6 C7 C8 N3 167.4(11) . .
C7 C1 C2 C3 0.5(16) . .
C7 C1 C2 C21 -168.2(11) . 43
C7 C8 N3 Ni1 6.6(18) . .
C7 C8 N3 C9 165.6(10) . .
C9 C10 N2 Ni1 19.7(10) . .
C9 C10 N2 C11 -97.7(11) . .
C10 C9 N3 Ni1 56.6(9) . .
C10 C9 N3 C8 -106.3(11) . .
C11 C12 N1 Ni1 -18.0(12) . .
C11 C12 N1 C13 156.4(10) . .
C12 C11 N2 Ni1 -47.7(9) . .
C12 C11 N2 C10 72.2(11) . .
C13 C14 C15 C16 -178.5(10) . .
C13 C14 C20 O1 -1.4(15) . .
C13 C14 C20 C19 178.3(9) . .
C14 C13 N1 Ni1 -9.4(15) . .
C14 C13 N1 C12 177.3(9) . .
C14 C15 C16 C17 -178.3(10) . .
C14 C15 C16 C18 2.1(16) . .
C15 C14 C20 O1 -178.3(9) . .
C15 C14 C20 C19 1.4(14) . .
C15 C16 C18 C19 -3.4(17) . .
C16 C18 C19 C20 3.7(18) . .
C16 C18 C19 C22 176.1(11) . 43
C17 C16 C18 C19 177.1(12) . .
C18 C19 C20 O1 177.2(10) . .
C18 C19 C20 C14 -2.5(15) . .
C20 C14 C15 C16 -1.4(16) . .
C21 C2 C3 C4 168.7(14) 43 .
C22 C19 C20 O1 4.2(15) 43 .
C22 C19 C20 C14 -175.5(9) 43 .
N1 C13 C14 C15 -171.7(10) . .
N1 C13 C14 C20 11.3(16) . .
N2 C11 C12 N1 45.0(12) . .
N3 C9 C10 N2 -47.8(11) . .

loop_
_smtbx_masks_void_nr
_smtbx_masks_void_average_x
_smtbx_masks_void_average_y
_smtbx_masks_void_average_z
_smtbx_masks_void_volume
_smtbx_masks_void_count_electrons
1 -0.041 -0.257 0.647 5581.3 707.3
2 -0.557 -0.108 -0.591 5581.3 707.3
3 0.000 0.250 0.375 30.8 0.0
4 0.000 0.750 0.125 30.8 0.0
5 0.125 0.000 0.750 30.8 0.0
6 0.250 0.375 0.000 30.8 0.0
7 0.250 0.625 0.500 30.8 0.0
8 0.375 0.000 0.250 30.8 0.0
9 0.500 0.250 0.625 30.8 0.0
10 0.500 0.750 0.875 30.8 0.0
11 0.625 0.500 0.250 30.8 0.0
12 0.750 0.125 0.000 30.8 0.0
13 0.750 0.875 0.500 30.8 0.0
14 0.875 0.500 0.750 30.8 0.0
